data_4134879
loop_
_publ_author_name
'Song, Xian-Jiang'
'Zhang, Zhi-Xu'
'Chen, Xiao-Gang'
'Zhang, Han-Yue'
'Pan, Qiang'
'Yao, Jie'
'You, Yu-Meng'
'Xiong, Ren-Gen'

_publ_section_title
;
 Bistable State of Protons for Low-Voltage Memories.
;
_journal_name_full 'Journal of the American Chemical Society'
_journal_paper_doi 10.1021/jacs.0c02924
_journal_year 2020
_chemical_formula_moiety '2(C2 F6 N O4 S2), C6 H12 D1.50 N2, C6 H12 D0.50 N2'
_chemical_formula_sum 'C16 H24 D2 F12 N6 O8 S4'
_chemical_formula_weight 788.68
_space_group_IT_number 14
_space_group_name_Hall '-P 2yn'
_space_group_name_H-M_alt 'P 1 21/n 1'
_symmetry_cell_setting monoclinic
_symmetry_space_group_name_H-M 'P 1 21/n 1'
_atom_sites_solution_hydrogens geom
_atom_sites_solution_primary direct
_atom_sites_solution_secondary difmap
_audit_creation_method SHELXL-97
_cell_angle_alpha 90.00
_cell_angle_beta 112.834(11)
_cell_angle_gamma 90.00
_cell_formula_units_Z 4
_cell_length_a 12.652(6)
_cell_length_b 17.037(10)
_cell_length_c 16.190(9)
_cell_measurement_reflns_used 5796
_cell_measurement_temperature 338(2)
_cell_measurement_theta_max 27.4237
_cell_measurement_theta_min 1.8141
_cell_volume 3216(3)
_computing_cell_refinement 'CrystalClear (Rigaku Inc., 2008)'
_computing_data_collection 'CrystalClear (Rigaku Inc., 2008)'
_computing_data_reduction 'CrystalClear (Rigaku Inc., 2008)'
_computing_structure_refinement 'SHELXL-97 (Sheldrick, 1997)'
_computing_structure_solution 'SHELXS-97 (Sheldrick, 1990)'
_diffrn_ambient_temperature 338(2)
_diffrn_measured_fraction_theta_full 0.998
_diffrn_measured_fraction_theta_max 0.998
_diffrn_measurement_device_type d*Trek
_diffrn_measurement_method CCD_Profile_fitting
_diffrn_radiation_monochromator graphite
_diffrn_radiation_source 'fine-focus sealed tube'
_diffrn_radiation_type MoK\a
_diffrn_radiation_wavelength 0.71073
_diffrn_reflns_av_R_equivalents 0.0995
_diffrn_reflns_av_sigmaI/netI 0.0777
_diffrn_reflns_limit_h_max 15
_diffrn_reflns_limit_h_min -15
_diffrn_reflns_limit_k_max 20
_diffrn_reflns_limit_k_min -20
_diffrn_reflns_limit_l_max 19
_diffrn_reflns_limit_l_min -19
_diffrn_reflns_number 28459
_diffrn_reflns_theta_full 25.00
_diffrn_reflns_theta_max 25.00
_diffrn_reflns_theta_min 1.75
_exptl_absorpt_coefficient_mu 0.413
_exptl_absorpt_correction_T_max 0.9959
_exptl_absorpt_correction_T_min 0.9914
_exptl_absorpt_correction_type multi-scan
_exptl_crystal_colour Colorless
_exptl_crystal_density_diffrn 1.629
_exptl_crystal_density_method 'not measured'
_exptl_crystal_description block
_exptl_crystal_F_000 1600
_exptl_crystal_size_max 0.02
_exptl_crystal_size_mid 0.01
_exptl_crystal_size_min 0.01
_refine_diff_density_max 0.785
_refine_diff_density_min -0.577
_refine_diff_density_rms 0.127
_refine_ls_extinction_method none
_refine_ls_goodness_of_fit_ref 1.161
_refine_ls_hydrogen_treatment mixed
_refine_ls_matrix_type full
_refine_ls_number_parameters 418
_refine_ls_number_reflns 5649
_refine_ls_number_restraints 531
_refine_ls_restrained_S_all 1.117
_refine_ls_R_factor_all 0.1940
_refine_ls_R_factor_gt 0.1479
_refine_ls_shift/su_max 0.000
_refine_ls_shift/su_mean 0.000
_refine_ls_structure_factor_coef Fsqd
_refine_ls_weighting_details 'calc w=1/[\s^2^(Fo^2^)+(0.2000P)^2^+15.0000P] where P=(Fo^2^+2Fc^2^)/3'
_refine_ls_weighting_scheme calc
_refine_ls_wR_factor_gt 0.4149
_refine_ls_wR_factor_ref 0.4492
_reflns_number_gt 3686
_reflns_number_total 5649
_reflns_threshold_expression >2sigma(I)
_cod_data_source_file ja0c02924_si_005.cif
_cod_data_source_block D-DABCO-FS-338K
_cod_depositor_comments
;
The following automatic conversions were performed:

data item '_exptl_absorpt_correction_type' value 'Multi-scan' was
changed to 'multi-scan' in accordance with the
/home/data/users/saulius/crontab/automatic-downloads/rss-feeds/ACS/lib/dictionaries/cif_core.dic
dictionary named 'cif_core.dic' version 2.4.2 last updated on
2011-04-26.

data item '_symmetry_cell_setting' value 'Monoclinic' was changed to
'monoclinic' in accordance with the
/home/data/users/saulius/crontab/automatic-downloads/rss-feeds/ACS/lib/dictionaries/cif_core.dic
dictionary named 'cif_core.dic' version 2.4.2 last updated on
2011-04-26.

Automatic conversion script
Id: cif_fix_values 7556 2019-12-06 15:28:31Z antanas 
;
_cod_original_sg_symbol_H-M 'P 21/n'
_cod_database_code 4134879

loop_
_symmetry_equiv_pos_as_xyz
'x, y, z'
'-x+1/2, y+1/2, -z+1/2'
'-x, -y, -z'
'x-1/2, -y-1/2, z-1/2'

loop_
_atom_site_label
_atom_site_type_symbol
_atom_site_fract_x
_atom_site_fract_y
_atom_site_fract_z
_atom_site_U_iso_or_equiv
_atom_site_adp_type
_atom_site_occupancy
_atom_site_symmetry_multiplicity
_atom_site_calc_flag
_atom_site_refinement_flags
_atom_site_disorder_assembly
_atom_site_disorder_group
C1 C 0.3992(8) 0.2945(5) -0.0378(6) 0.058(2) Uani 1 1 d U . .
H1A H 0.3567(8) 0.2756(5) -0.0983(6) 0.069 Uiso 1 1 d RU . .
H1B H 0.4501(8) 0.2529(5) -0.0041(6) 0.069 Uiso 1 1 d RU . .
C2 C 0.4682(8) 0.3658(5) -0.0405(6) 0.053(2) Uani 1 1 d U . .
H2A H 0.5493(8) 0.3546(5) -0.0095(6) 0.064 Uiso 1 1 d RU . .
H2B H 0.4543(8) 0.3785(5) -0.1023(6) 0.064 Uiso 1 1 d RU . .
C3 C 0.4567(8) 0.4154(5) 0.0970(6) 0.055(2) Uani 1 1 d U . .
H3A H 0.4344(8) 0.4595(5) 0.1246(6) 0.067 Uiso 1 1 d RU . .
H3B H 0.5376(8) 0.4052(5) 0.1306(6) 0.067 Uiso 1 1 d RU . .
C4 C 0.3846(8) 0.3413(5) 0.0990(6) 0.055(2) Uani 1 1 d U . .
H4A H 0.4352(8) 0.2993(5) 0.1321(6) 0.066 Uiso 1 1 d RU . .
H4B H 0.3332(8) 0.3538(5) 0.1286(6) 0.066 Uiso 1 1 d RU . .
C5 C 0.2412(8) 0.3794(6) -0.0462(7) 0.063(3) Uani 1 1 d U . .
H5A H 0.1880(8) 0.3933(6) -0.0187(7) 0.076 Uiso 1 1 d RU . .
H5B H 0.1971(8) 0.3615(6) -0.1068(7) 0.076 Uiso 1 1 d RU . .
C6 C 0.3125(8) 0.4523(6) -0.0492(7) 0.057(2) Uani 1 1 d U . .
H6A H 0.2997(8) 0.4648(6) -0.1107(7) 0.069 Uiso 1 1 d RU . .
H6B H 0.2895(8) 0.4971(6) -0.0231(7) 0.069 Uiso 1 1 d RU . .
C7 C 0.1897(9) 0.0445(5) 0.0461(7) 0.060(2) Uani 1 1 d U . .
H7A H 0.2065(9) 0.0031(5) 0.0118(7) 0.072 Uiso 1 1 d RU . .
H7B H 0.2060(9) 0.0247(5) 0.1060(7) 0.072 Uiso 1 1 d RU . .
C8 C 0.2665(8) 0.1162(6) 0.0514(7) 0.058(2) Uani 1 1 d U . .
H8A H 0.3128(8) 0.1286(6) 0.1135(7) 0.069 Uiso 1 1 d RU . .
H8B H 0.3174(8) 0.1051(6) 0.0209(7) 0.069 Uiso 1 1 d RU . .
C9 C 0.0414(9) 0.0943(6) -0.0895(6) 0.060(2) Uani 1 1 d U . .
H9A H -0.0384(9) 0.1100(6) -0.1172(6) 0.072 Uiso 1 1 d RU . .
H9B H 0.0539(9) 0.0520(6) -0.1248(6) 0.072 Uiso 1 1 d RU . .
C10 C 0.1162(9) 0.1622(6) -0.0887(6) 0.059(2) Uani 1 1 d U . .
H10A H 0.0692(9) 0.2065(6) -0.1193(6) 0.071 Uiso 1 1 d RU . .
H10B H 0.1652(9) 0.1483(6) -0.1200(6) 0.071 Uiso 1 1 d RU . .
C11 C 0.1154(8) 0.2016(5) 0.0564(6) 0.053(2) Uani 1 1 d U . .
H11A H 0.0656(8) 0.2456(5) 0.0287(6) 0.064 Uiso 1 1 d RU . .
H11B H 0.1626(8) 0.2159(5) 0.1177(6) 0.064 Uiso 1 1 d RU . .
C12 C 0.0423(9) 0.1293(5) 0.0560(7) 0.057(2) Uani 1 1 d U . .
H12A H 0.0606(9) 0.1115(5) 0.1169(7) 0.069 Uiso 1 1 d RU . .
H12B H -0.0385(9) 0.1429(5) 0.0298(7) 0.069 Uiso 1 1 d RU . .
C13 C 0.8490(16) 0.2948(10) 0.1848(13) 0.112(3) Uani 1 1 d U . .
C14 C 0.6372(15) 0.0324(12) 0.1493(13) 0.118(4) Uani 1 1 d U . .
C15 C 0.2387(16) 0.2224(11) 0.3539(13) 0.119(4) Uani 1 1 d U . .
C16 C 0.4127(14) -0.0342(10) 0.3210(13) 0.110(3) Uani 1 1 d U . .
N1 N 0.3176(6) 0.3157(4) 0.0056(5) 0.0483(16) Uani 1 1 d DU . .
D1 D 0.262(7) 0.244(2) -0.015(6) 0.058 Uiso 1 1 d D . .
N2 N 0.4364(6) 0.4344(4) 0.0027(5) 0.0476(16) Uani 1 1 d DU . .
D2 D 0.4795 0.4767 0.0013 0.057 Uiso 0.50 1 d PRD . .
N3 N 0.0666(7) 0.0661(4) 0.0030(5) 0.0553(18) Uani 1 1 d DU . .
D3 D 0.0224 0.0235 0.0011 0.066 Uiso 0.50 1 d PRD . .
N4 N 0.1891(6) 0.1845(4) 0.0071(5) 0.0501(16) Uani 1 1 d U . .
N5 N 0.7708(8) 0.1578(6) 0.2279(5) 0.074(2) Uani 1 1 d U . .
N6 N 0.2893(8) 0.1005(6) 0.2752(5) 0.073(2) Uani 1 1 d U . .
O1 O 0.6848(11) 0.2818(7) 0.2419(8) 0.132(4) Uani 1 1 d U . .
O2 O 0.6492(9) 0.2369(7) 0.0904(6) 0.124(4) Uani 1 1 d U . .
O3 O 0.7874(10) 0.0924(6) 0.0937(6) 0.108(3) Uani 1 1 d U . .
O4 O 0.8586(9) 0.0295(6) 0.2416(7) 0.115(3) Uani 1 1 d U . .
O5 O 0.1894(8) -0.0232(6) 0.2589(6) 0.104(3) Uani 1 1 d U . .
O6 O 0.2980(9) 0.0227(6) 0.4127(6) 0.108(3) Uani 1 1 d U . .
O7 O 0.3628(9) 0.2309(6) 0.2650(6) 0.108(3) Uani 1 1 d U . .
O8 O 0.4413(8) 0.1655(6) 0.4122(6) 0.113(3) Uani 1 1 d U . .
S1 S 0.7208(3) 0.23891(19) 0.18325(19) 0.0772(9) Uani 1 1 d U . .
S2 S 0.7802(3) 0.08144(19) 0.1775(2) 0.0770(9) Uani 1 1 d U . .
S3 S 0.2852(3) 0.01897(19) 0.32101(18) 0.0774(9) Uani 1 1 d U . .
S4 S 0.3504(3) 0.17668(19) 0.32870(18) 0.0764(9) Uani 1 1 d U . .
F1 F 0.9200(9) 0.3040(7) 0.2674(8) 0.148(3) Uani 1 1 d U . .
F2 F 0.8113(12) 0.3637(6) 0.1467(9) 0.171(4) Uani 1 1 d U . .
F3 F 0.8984(9) 0.2578(7) 0.1395(8) 0.148(4) Uani 1 1 d U . .
F4 F 0.6396(12) -0.0373(7) 0.1149(9) 0.177(4) Uani 1 1 d U . .
F5 F 0.5571(10) 0.0736(9) 0.0985(10) 0.199(5) Uani 1 1 d U . .
F6 F 0.6242(11) 0.0239(9) 0.2248(9) 0.188(5) Uani 1 1 d U . .
F7 F 0.4069(9) -0.0448(7) 0.2398(7) 0.145(3) Uani 1 1 d U . .
F8 F 0.4110(12) -0.1079(6) 0.3543(8) 0.174(4) Uani 1 1 d U . .
F9 F 0.5062(8) 0.0023(8) 0.3706(8) 0.163(4) Uani 1 1 d U . .
F10 F 0.1490(10) 0.2371(9) 0.2834(9) 0.199(5) Uani 1 1 d U . .
F11 F 0.2687(12) 0.2924(7) 0.3919(9) 0.178(4) Uani 1 1 d U . .
F12 F 0.2063(12) 0.1829(8) 0.4084(10) 0.196(5) Uani 1 1 d U . .

loop_
_atom_site_aniso_label
_atom_site_aniso_U_11
_atom_site_aniso_U_22
_atom_site_aniso_U_33
_atom_site_aniso_U_23
_atom_site_aniso_U_13
_atom_site_aniso_U_12
C1 0.062(5) 0.049(5) 0.057(5) -0.005(4) 0.018(4) -0.004(4)
C2 0.057(5) 0.059(5) 0.049(5) 0.005(4) 0.025(4) -0.004(4)
C3 0.056(5) 0.055(5) 0.051(4) -0.003(4) 0.016(4) -0.019(4)
C4 0.067(6) 0.048(5) 0.051(4) 0.002(4) 0.023(4) -0.020(4)
C5 0.047(5) 0.051(5) 0.078(6) 0.010(4) 0.008(4) -0.004(3)
C6 0.051(5) 0.054(5) 0.065(5) 0.013(4) 0.020(4) 0.000(4)
C7 0.076(5) 0.034(4) 0.063(5) 0.000(4) 0.020(4) -0.002(4)
C8 0.051(5) 0.059(5) 0.064(5) 0.003(4) 0.024(4) -0.002(4)
C9 0.062(5) 0.064(6) 0.049(4) -0.010(4) 0.016(4) -0.013(4)
C10 0.072(6) 0.059(5) 0.046(4) 0.007(4) 0.023(4) -0.005(4)
C11 0.071(6) 0.037(4) 0.054(5) -0.010(4) 0.026(4) -0.007(4)
C12 0.063(6) 0.052(5) 0.063(5) -0.006(4) 0.032(5) -0.012(4)
C13 0.121(9) 0.089(8) 0.132(10) 0.002(8) 0.056(7) 0.007(7)
C14 0.104(7) 0.131(11) 0.116(10) -0.025(9) 0.039(7) -0.022(7)
C15 0.112(9) 0.124(11) 0.121(11) -0.025(8) 0.046(6) -0.014(8)
C16 0.102(7) 0.104(8) 0.124(10) 0.003(8) 0.043(8) -0.007(6)
N1 0.054(4) 0.035(3) 0.053(4) -0.003(3) 0.018(3) -0.017(3)
N2 0.047(4) 0.038(3) 0.056(4) 0.010(3) 0.018(3) -0.006(3)
N3 0.067(4) 0.047(4) 0.056(4) -0.013(3) 0.029(4) -0.026(3)
N4 0.051(4) 0.046(4) 0.051(4) 0.006(3) 0.018(3) -0.009(3)
N5 0.092(6) 0.076(5) 0.048(4) 0.006(4) 0.022(4) 0.023(4)
N6 0.085(6) 0.084(5) 0.041(4) -0.001(3) 0.016(4) -0.029(4)
O1 0.164(10) 0.114(8) 0.152(8) -0.006(7) 0.099(8) 0.051(7)
O2 0.117(7) 0.137(9) 0.080(5) 0.022(5) -0.004(5) 0.045(6)
O3 0.159(9) 0.107(7) 0.086(5) -0.007(5) 0.078(6) 0.014(6)
O4 0.116(7) 0.097(6) 0.111(7) 0.019(5) 0.019(6) 0.054(6)
O5 0.095(6) 0.104(7) 0.097(6) 0.000(5) 0.020(5) -0.046(5)
O6 0.145(8) 0.115(7) 0.068(4) 0.020(5) 0.047(5) -0.014(6)
O7 0.135(8) 0.098(6) 0.094(6) 0.006(5) 0.046(5) -0.044(6)
O8 0.098(6) 0.122(8) 0.077(5) -0.005(5) -0.010(4) -0.032(5)
S1 0.0776(19) 0.083(2) 0.0678(17) 0.0022(14) 0.0245(14) 0.0258(15)
S2 0.087(2) 0.0773(19) 0.0686(17) -0.0032(14) 0.0326(15) 0.0129(15)
S3 0.0814(19) 0.087(2) 0.0591(15) 0.0092(14) 0.0221(14) -0.0275(15)
S4 0.0782(19) 0.084(2) 0.0577(15) -0.0012(14) 0.0162(13) -0.0251(15)
F1 0.124(7) 0.144(9) 0.156(7) -0.025(6) 0.034(6) -0.024(6)
F2 0.217(12) 0.092(6) 0.215(11) 0.043(7) 0.096(9) 0.002(6)
F3 0.158(9) 0.151(8) 0.186(9) 0.005(7) 0.123(8) -0.002(6)
F4 0.203(11) 0.125(7) 0.202(11) -0.057(7) 0.079(9) -0.053(6)
F5 0.098(6) 0.192(10) 0.242(12) 0.019(10) -0.005(8) -0.012(7)
F6 0.189(11) 0.240(14) 0.169(9) -0.033(8) 0.107(8) -0.088(10)
F7 0.144(8) 0.153(9) 0.139(7) -0.003(6) 0.057(6) 0.020(7)
F8 0.213(12) 0.104(6) 0.180(9) 0.038(7) 0.048(9) 0.030(6)
F9 0.082(5) 0.176(9) 0.179(9) 0.005(7) -0.005(6) 0.001(6)
F10 0.119(8) 0.263(15) 0.184(9) -0.055(8) 0.026(7) 0.058(9)
F11 0.202(11) 0.141(8) 0.194(11) -0.064(8) 0.081(8) 0.009(7)
F12 0.236(13) 0.189(10) 0.255(12) -0.010(10) 0.195(11) 0.020(9)

loop_
_atom_type_symbol
_atom_type_description
_atom_type_scat_dispersion_real
_atom_type_scat_dispersion_imag
_atom_type_scat_source
C C 0.0033 0.0016 'International Tables Vol C Tables 4.2.6.8 and 6.1.1.4'
H H 0.0000 0.0000 'International Tables Vol C Tables 4.2.6.8 and 6.1.1.4'
F F 0.0171 0.0103 'International Tables Vol C Tables 4.2.6.8 and 6.1.1.4'
N N 0.0061 0.0033 'International Tables Vol C Tables 4.2.6.8 and 6.1.1.4'
O O 0.0106 0.0060 'International Tables Vol C Tables 4.2.6.8 and 6.1.1.4'
S S 0.1246 0.1234 'International Tables Vol C Tables 4.2.6.8 and 6.1.1.4'
D D 0.0000 0.0000 'International Tables Vol C Tables 4.2.6.8 and 6.1.1.4'

loop_
_geom_angle_atom_site_label_1
_geom_angle_atom_site_label_2
_geom_angle_atom_site_label_3
_geom_angle
_geom_angle_site_symmetry_1
_geom_angle_site_symmetry_3
_geom_angle_publ_flag
H1B C1 H1A 108.3 . . ?
H1B C1 N1 109.8(5) . . ?
H1A C1 N1 109.8(4) . . ?
H1B C1 C2 109.8(5) . . ?
H1A C1 C2 109.8(5) . . ?
N1 C1 C2 109.3(7) . . ?
H2A C2 H2B 108.1 . . ?
H2A C2 N2 109.5(4) . . ?
H2B C2 N2 109.5(4) . . ?
H2A C2 C1 109.5(5) . . ?
H2B C2 C1 109.5(5) . . ?
N2 C2 C1 110.6(7) . . ?
H3A C3 H3B 108.3 . . ?
H3A C3 N2 109.9(5) . . ?
H3B C3 N2 109.9(5) . . ?
H3A C3 C4 109.9(5) . . ?
H3B C3 C4 109.9(5) . . ?
N2 C3 C4 109.1(7) . . ?
H4B C4 H4A 108.3 . . ?
H4B C4 N1 109.9(5) . . ?
H4A C4 N1 109.9(5) . . ?
H4B C4 C3 109.9(5) . . ?
H4A C4 C3 109.9(5) . . ?
N1 C4 C3 108.8(7) . . ?
H5A C5 H5B 108.1 . . ?
H5A C5 N1 109.6(5) . . ?
H5B C5 N1 109.6(5) . . ?
H5A C5 C6 109.6(6) . . ?
H5B C5 C6 109.6(6) . . ?
N1 C5 C6 110.3(7) . . ?
H6B C6 H6A 108.4 . . ?
H6B C6 N2 110.0(5) . . ?
H6A C6 N2 110.0(5) . . ?
H6B C6 C5 110.0(6) . . ?
H6A C6 C5 110.0(6) . . ?
N2 C6 C5 108.4(7) . . ?
H7B C7 H7A 108.1 . . ?
H7B C7 N3 109.5(5) . . ?
H7A C7 N3 109.5(5) . . ?
H7B C7 C8 109.5(5) . . ?
H7A C7 C8 109.5(5) . . ?
N3 C7 C8 110.6(7) . . ?
H8B C8 H8A 108.5 . . ?
H8B C8 N4 110.2(5) . . ?
H8A C8 N4 110.2(5) . . ?
H8B C8 C7 110.1(5) . . ?
H8A C8 C7 110.1(5) . . ?
N4 C8 C7 107.8(7) . . ?
H9A C9 H9B 108.1 . . ?
H9A C9 N3 109.5(5) . . ?
H9B C9 N3 109.5(5) . . ?
H9A C9 C10 109.5(6) . . ?
H9B C9 C10 109.5(6) . . ?
N3 C9 C10 110.8(7) . . ?
H10B C10 H10A 108.2 . . ?
H10B C10 C9 109.7(6) . . ?
H10A C10 C9 109.7(6) . . ?
H10B C10 N4 109.7(5) . . ?
H10A C10 N4 109.7(5) . . ?
C9 C10 N4 109.6(7) . . ?
H11B C11 H11A 108.1 . . ?
H11B C11 N4 109.6(5) . . ?
H11A C11 N4 109.6(5) . . ?
H11B C11 C12 109.6(5) . . ?
H11A C11 C12 109.6(5) . . ?
N4 C11 C12 110.2(7) . . ?
H12B C12 H12A 108.3 . . ?
H12B C12 N3 109.9(5) . . ?
H12A C12 N3 109.9(5) . . ?
H12B C12 C11 109.9(5) . . ?
H12A C12 C11 109.9(5) . . ?
N3 C12 C11 108.9(7) . . ?
F3 C13 F1 110.4(16) . . ?
F3 C13 F2 109.4(15) . . ?
F1 C13 F2 110.7(16) . . ?
F3 C13 S1 110.5(12) . . ?
F1 C13 S1 108.9(12) . . ?
F2 C13 S1 106.9(13) . . ?
F5 C14 F6 108.4(18) . . ?
F5 C14 F4 112.1(17) . . ?
F6 C14 F4 109.1(18) . . ?
F5 C14 S2 111.7(14) . . ?
F6 C14 S2 106.3(12) . . ?
F4 C14 S2 109.0(13) . . ?
F10 C15 F12 107.6(17) . . ?
F10 C15 F11 103.4(17) . . ?
F12 C15 F11 105.1(16) . . ?
F10 C15 S4 112.6(13) . . ?
F12 C15 S4 114.5(14) . . ?
F11 C15 S4 112.7(13) . . ?
F7 C16 F9 111.8(15) . . ?
F7 C16 F8 105.5(15) . . ?
F9 C16 F8 110.1(15) . . ?
F7 C16 S3 111.2(12) . . ?
F9 C16 S3 110.5(13) . . ?
F8 C16 S3 107.5(12) . . ?
C5 N1 C4 110.6(7) . . ?
C5 N1 C1 109.1(7) . . ?
C4 N1 C1 108.9(7) . . ?
C5 N1 D1 111(4) . . ?
C4 N1 D1 123(4) . . ?
C1 N1 D1 93(4) . . ?
C3 N2 C6 110.4(7) . . ?
C3 N2 C2 110.0(7) . . ?
C6 N2 C2 108.1(7) . . ?
C3 N2 D2 109.5 . . ?
C6 N2 D2 109.5 . . ?
C2 N2 D2 109.5 . . ?
C12 N3 C9 109.7(8) . . ?
C12 N3 C7 108.9(7) . . ?
C9 N3 C7 109.3(7) . . ?
C12 N3 D3 109.6 . . ?
C9 N3 D3 109.6 . . ?
C7 N3 D3 109.6 . . ?
C11 N4 C8 109.0(7) . . ?
C11 N4 C10 110.0(7) . . ?
C8 N4 C10 108.6(7) . . ?
C11 N4 D1 125(3) . . ?
C8 N4 D1 107(3) . . ?
C10 N4 D1 96(3) . . ?
S2 N5 S1 126.1(5) . . ?
S4 N6 S3 124.0(5) . . ?
O1 S1 O2 119.0(7) . . ?
O1 S1 N5 108.9(6) . . ?
O2 S1 N5 116.2(6) . . ?
O1 S1 C13 103.4(8) . . ?
O2 S1 C13 102.7(8) . . ?
N5 S1 C13 104.4(7) . . ?
O3 S2 O4 119.7(6) . . ?
O3 S2 N5 116.0(6) . . ?
O4 S2 N5 108.0(5) . . ?
O3 S2 C14 103.9(8) . . ?
O4 S2 C14 103.5(8) . . ?
N5 S2 C14 103.6(7) . . ?
O6 S3 O5 118.4(6) . . ?
O6 S3 N6 115.8(6) . . ?
O5 S3 N6 106.5(5) . . ?
O6 S3 C16 105.9(8) . . ?
O5 S3 C16 104.7(7) . . ?
N6 S3 C16 104.0(7) . . ?
O8 S4 O7 119.9(6) . . ?
O8 S4 N6 117.3(6) . . ?
O7 S4 N6 107.5(5) . . ?
O8 S4 C15 105.2(8) . . ?
O7 S4 C15 101.5(8) . . ?
N6 S4 C15 102.7(7) . . ?

loop_
_geom_bond_atom_site_label_1
_geom_bond_atom_site_label_2
_geom_bond_distance
_geom_bond_site_symmetry_2
_geom_bond_publ_flag
C1 H1B 0.9700 . ?
C1 H1A 0.9700 . ?
C1 N1 1.502(12) . ?
C1 C2 1.507(13) . ?
C2 H2A 0.9700 . ?
C2 H2B 0.9700 . ?
C2 N2 1.495(12) . ?
C3 H3A 0.9700 . ?
C3 H3B 0.9700 . ?
C3 N2 1.482(11) . ?
C3 C4 1.566(12) . ?
C4 H4B 0.9700 . ?
C4 H4A 0.9700 . ?
C4 N1 1.484(11) . ?
C5 H5A 0.9700 . ?
C5 H5B 0.9700 . ?
C5 N1 1.479(11) . ?
C5 C6 1.545(13) . ?
C6 H6B 0.9700 . ?
C6 H6A 0.9700 . ?
C6 N2 1.495(11) . ?
C7 H7B 0.9700 . ?
C7 H7A 0.9700 . ?
C7 N3 1.485(13) . ?
C7 C8 1.543(13) . ?
C8 H8B 0.9700 . ?
C8 H8A 0.9700 . ?
C8 N4 1.510(12) . ?
C9 H9A 0.9700 . ?
C9 H9B 0.9700 . ?
C9 N3 1.484(12) . ?
C9 C10 1.491(13) . ?
C10 H10B 0.9700 . ?
C10 H10A 0.9700 . ?
C10 N4 1.513(11) . ?
C11 H11B 0.9700 . ?
C11 H11A 0.9700 . ?
C11 N4 1.474(12) . ?
C11 C12 1.538(12) . ?
C12 H12B 0.9700 . ?
C12 H12A 0.9700 . ?
C12 N3 1.482(12) . ?
C13 F3 1.298(18) . ?
C13 F1 1.299(19) . ?
C13 F2 1.325(18) . ?
C13 S1 1.872(18) . ?
C14 F5 1.24(2) . ?
C14 F6 1.304(19) . ?
C14 F4 1.32(2) . ?
C14 S2 1.881(17) . ?
C15 F10 1.28(2) . ?
C15 F12 1.30(2) . ?
C15 F11 1.33(2) . ?
C15 S4 1.793(19) . ?
C16 F7 1.301(18) . ?
C16 F9 1.301(18) . ?
C16 F8 1.370(18) . ?
C16 S3 1.850(18) . ?
N1 D1 1.376(2) . ?
N2 D2 0.9100 . ?
N3 D3 0.9100 . ?
N4 D1 1.52(5) . ?
N5 S2 1.564(9) . ?
N5 S1 1.573(9) . ?
N6 S4 1.584(9) . ?
N6 S3 1.585(9) . ?
O1 S1 1.407(9) . ?
O2 S1 1.423(9) . ?
O3 S2 1.407(8) . ?
O4 S2 1.429(9) . ?
O5 S3 1.432(9) . ?
O6 S3 1.430(9) . ?
O7 S4 1.438(9) . ?
O8 S4 1.407(9) . ?

loop_
_geom_hbond_atom_site_label_D
_geom_hbond_atom_site_label_H
_geom_hbond_atom_site_label_A
_geom_hbond_distance_DH
_geom_hbond_distance_HA
_geom_hbond_distance_DA
_geom_hbond_angle_DHA
_geom_hbond_site_symmetry_A
N1 D1 N4 1.376(2) 1.52(5) 2.771(9) 147(6) .
N3 D3 N3 0.91 1.88 2.794(13) 178.8 3
N2 D2 N2 0.91 1.87 2.777(13) 178.1 3_665
